data_4344577
loop_
_publ_author_name
'Henze, Alexander'
'F\"assler, Thomas F'

_publ_section_title
;
 Switching the Structure Type upon Ag Substitution: Synthesis and Crystal
 as well as Electronic Structures of Li12AgGe4.
;
_journal_issue 2
_journal_name_full 'Inorganic chemistry'
_journal_page_first 822
_journal_page_last 827
_journal_paper_doi 10.1021/acs.inorgchem.5b02299
_journal_volume 55
_journal_year 2016
_chemical_formula_sum 'Ag Ge4 Li12'
_chemical_formula_weight 481.51
_space_group_crystal_system orthorhombic
_space_group_IT_number 55
_space_group_name_Hall '-P 2 2ab'
_space_group_name_H-M_alt 'P b a m'
_symmetry_space_group_name_Hall '-P 2 2ab'
_symmetry_space_group_name_H-M 'P b a m'
_audit_creation_method SHELXL-2014/7
_cell_angle_alpha 90
_cell_angle_beta 90
_cell_angle_gamma 90
_cell_formula_units_Z 2
_cell_length_a 8.0420(2)
_cell_length_b 15.1061(4)
_cell_length_c 4.48670(10)
_cell_measurement_reflns_used 5167
_cell_measurement_temperature 130(2)
_cell_measurement_theta_max 32.6711
_cell_measurement_theta_min 3.6891
_cell_volume 545.06(2)
_computing_structure_refinement 'SHELXL-2014/7 (Sheldrick, 2014)'
_diffrn_ambient_temperature 130(2)
_diffrn_measured_fraction_theta_full 0.996
_diffrn_measured_fraction_theta_max 0.957
_diffrn_measurement_device_type
;
'Oxford Diffraction Xcalibur3 diffractometer, CCD detector' 
;
_diffrn_measurement_method '\w and \p scans'
_diffrn_radiation_type MoK\a
_diffrn_radiation_wavelength 0.71073
_diffrn_reflns_av_R_equivalents 0.0638
_diffrn_reflns_av_unetI/netI 0.0291
_diffrn_reflns_laue_measured_fraction_full 0.996
_diffrn_reflns_laue_measured_fraction_max 0.957
_diffrn_reflns_limit_h_max 11
_diffrn_reflns_limit_h_min -12
_diffrn_reflns_limit_k_max 14
_diffrn_reflns_limit_k_min -22
_diffrn_reflns_limit_l_max 6
_diffrn_reflns_limit_l_min -6
_diffrn_reflns_number 9860
_diffrn_reflns_point_group_measured_fraction_full 0.996
_diffrn_reflns_point_group_measured_fraction_max 0.957
_diffrn_reflns_theta_full 25.242
_diffrn_reflns_theta_max 32.740
_diffrn_reflns_theta_min 3.701
_diffrn_source 'fine-focus sealed tube'
_exptl_absorpt_coefficient_mu 12.588
_exptl_absorpt_correction_T_max 1.00000
_exptl_absorpt_correction_T_min 0.32956
_exptl_absorpt_correction_type multi-scan
_exptl_absorpt_process_details
; 
 CrysAlis RED, Oxford Diffraction Ltd.,
Version 1.171.33.34d (release 27-02-2009 CrysAlis171 .NET)
(compiled Feb 27 2009,15:38:38)
Empirical absorption correction using spherical harmonics,
 implemented in SCALE3 ABSPACK scaling algorithm.
;
_exptl_crystal_colour 'metallic silver'
_exptl_crystal_density_diffrn 2.934
_exptl_crystal_description irregular
_exptl_crystal_F_000 422
_exptl_crystal_size_max 0.12
_exptl_crystal_size_mid 0.10
_exptl_crystal_size_min 0.07
_refine_diff_density_max 1.520
_refine_diff_density_min -1.529
_refine_diff_density_rms 0.255
_refine_ls_extinction_coef 0.0030(6)
_refine_ls_extinction_expression Fc^*^=kFc[1+0.001xFc^2^\l^3^/sin(2\q)]^-1/4^
_refine_ls_extinction_method 'SHELXL-2014/7 (Sheldrick 2014'
_refine_ls_goodness_of_fit_ref 1.133
_refine_ls_hydrogen_treatment undef
_refine_ls_matrix_type full
_refine_ls_number_parameters 55
_refine_ls_number_reflns 1066
_refine_ls_number_restraints 0
_refine_ls_restrained_S_all 1.133
_refine_ls_R_factor_all 0.0355
_refine_ls_R_factor_gt 0.0293
_refine_ls_shift/su_max 0.003
_refine_ls_shift/su_mean 0.000
_refine_ls_structure_factor_coef Fsqd
_refine_ls_weighting_details 'w=1/[\s^2^(Fo^2^)+(0.0418P)^2^] where P=(Fo^2^+2Fc^2^)/3'
_refine_ls_weighting_scheme calc
_refine_ls_wR_factor_gt 0.0692
_refine_ls_wR_factor_ref 0.0713
_reflns_Friedel_coverage 0.000
_reflns_number_gt 901
_reflns_number_total 1066
_reflns_threshold_expression 'I > 2\s(I)'
_cod_data_source_file ic5b02299_si_002.cif
_cod_data_source_block Li12AgGe4
_cod_database_code 4344577
_shelx_shelxl_version_number 2014/7
_shelx_space_group_comment
;
The symmetry employed for this shelxl refinement is uniquely defined
by the following loop, which should always be used as a source of
symmetry information in preference to the above space-group names.
They are only intended as comments.
;

loop_
_space_group_symop_operation_xyz
'x, y, z'
'-x, -y, z'
'-x+1/2, y+1/2, -z'
'x+1/2, -y+1/2, -z'
'-x, -y, -z'
'x, y, -z'
'x-1/2, -y-1/2, z'
'-x-1/2, y-1/2, z'

loop_
_atom_site_label
_atom_site_type_symbol
_atom_site_fract_x
_atom_site_fract_y
_atom_site_fract_z
_atom_site_U_iso_or_equiv
_atom_site_adp_type
_atom_site_occupancy
_atom_site_site_symmetry_order
_atom_site_calc_flag
_atom_site_refinement_flags_posn
_atom_site_refinement_flags_adp
_atom_site_refinement_flags_occupancy
Ag1 Ag 0.0000 0.0000 0.0000 0.01433(13) Uani 1 4 d S T P
Ge1 Ge 0.08487(5) 0.16264(3) 0.0000 0.00967(12) Uani 1 2 d S T P
Ge2 Ge 0.06898(5) 0.42522(3) 0.5000 0.00999(12) Uani 1 2 d S T P
Li1 Li 0.1555(11) 0.5208(6) 0.0000 0.0224(17) Uani 1 2 d S T P
Li2 Li 0.7398(11) 0.1558(6) 0.0000 0.0225(17) Uani 1 2 d S T P
Li3 Li 0.9094(10) 0.3126(7) 0.0000 0.033(2) Uani 1 2 d S T P
Li4 Li 0.7370(10) 0.4134(6) 0.5000 0.0240(19) Uani 1 2 d S T P
Li5 Li 0.4067(8) 0.3999(6) 0.5000 0.0160(15) Uani 1 2 d S T P
Li6A Li 0.069(4) 0.2524(9) 0.5000 0.013(5) Uiso 0.58(7) 2 d S . P
Li6B Li 0.130(5) 0.2505(11) 0.5000 0.013(6) Uiso 0.42(7) 2 d S . P

loop_
_atom_site_aniso_label
_atom_site_aniso_U_11
_atom_site_aniso_U_22
_atom_site_aniso_U_33
_atom_site_aniso_U_23
_atom_site_aniso_U_13
_atom_site_aniso_U_12
Ag1 0.0180(2) 0.0108(2) 0.0142(2) 0.000 0.000 -0.00077(15)
Ge1 0.0110(2) 0.0097(2) 0.0083(2) 0.000 0.000 0.00035(14)
Ge2 0.0104(2) 0.0101(2) 0.0095(2) 0.000 0.000 0.00140(14)
Li1 0.024(4) 0.029(4) 0.015(3) 0.000 0.000 -0.001(3)
Li2 0.019(4) 0.028(4) 0.021(4) 0.000 0.000 -0.002(3)
Li3 0.013(4) 0.028(5) 0.058(7) 0.000 0.000 0.004(3)
Li4 0.011(3) 0.041(5) 0.020(4) 0.000 0.000 -0.011(3)
Li5 0.009(3) 0.025(4) 0.014(3) 0.000 0.000 0.002(3)

loop_
_atom_type_symbol
_atom_type_description
_atom_type_scat_dispersion_real
_atom_type_scat_dispersion_imag
_atom_type_scat_source
Li Li -0.0003 0.0001 'International Tables Vol C Tables 4.2.6.8 and 6.1.1.4'
Ge Ge 0.1547 1.8001 'International Tables Vol C Tables 4.2.6.8 and 6.1.1.4'
Ag Ag -0.8971 1.1015 'International Tables Vol C Tables 4.2.6.8 and 6.1.1.4'

loop_
_geom_angle_atom_site_label_1
_geom_angle_atom_site_label_2
_geom_angle_atom_site_label_3
_geom_angle
_geom_angle_site_symmetry_1
_geom_angle_site_symmetry_3
Ge1 Ag1 Ge1 180.0 5 .
Ge1 Ag1 Li1 68.01(19) 5 7_565
Ge1 Ag1 Li1 111.99(19) . 7_565
Ge1 Ag1 Li1 111.99(19) 5 3_545
Ge1 Ag1 Li1 68.01(19) . 3_545
Li1 Ag1 Li1 180.0 7_565 3_545
Ge1 Ag1 Li5 116.57(15) 5 7_565
Ge1 Ag1 Li5 63.43(15) . 7_565
Li1 Ag1 Li5 78.18(18) 7_565 7_565
Li1 Ag1 Li5 101.82(18) 3_545 7_565
Ge1 Ag1 Li5 63.43(15) 5 3_545
Ge1 Ag1 Li5 116.57(15) . 3_545
Li1 Ag1 Li5 101.82(18) 7_565 3_545
Li1 Ag1 Li5 78.18(18) 3_545 3_545
Li5 Ag1 Li5 180.0(3) 7_565 3_545
Ge1 Ag1 Li5 116.57(15) 5 7_564
Ge1 Ag1 Li5 63.43(15) . 7_564
Li1 Ag1 Li5 78.18(18) 7_565 7_564
Li1 Ag1 Li5 101.82(18) 3_545 7_564
Li5 Ag1 Li5 106.1(3) 7_565 7_564
Li5 Ag1 Li5 73.9(3) 3_545 7_564
Ge1 Ag1 Li5 63.43(15) 5 3_546
Ge1 Ag1 Li5 116.57(15) . 3_546
Li1 Ag1 Li5 101.82(18) 7_565 3_546
Li1 Ag1 Li5 78.18(18) 3_545 3_546
Li5 Ag1 Li5 73.9(3) 7_565 3_546
Li5 Ag1 Li5 106.1(3) 3_545 3_546
Li5 Ag1 Li5 180.0(3) 7_564 3_546
Ge1 Ag1 Li2 122.84(16) 5 1_455
Ge1 Ag1 Li2 57.16(16) . 1_455
Li1 Ag1 Li2 54.8(2) 7_565 1_455
Li1 Ag1 Li2 125.2(2) 3_545 1_455
Li5 Ag1 Li2 54.55(13) 7_565 1_455
Li5 Ag1 Li2 125.45(13) 3_545 1_455
Li5 Ag1 Li2 54.55(13) 7_564 1_455
Li5 Ag1 Li2 125.45(13) 3_546 1_455
Ge1 Ag1 Li2 57.16(16) 5 5_655
Ge1 Ag1 Li2 122.84(16) . 5_655
Li1 Ag1 Li2 125.2(2) 7_565 5_655
Li1 Ag1 Li2 54.8(2) 3_545 5_655
Li5 Ag1 Li2 125.45(13) 7_565 5_655
Li5 Ag1 Li2 54.55(13) 3_545 5_655
Li5 Ag1 Li2 125.45(13) 7_564 5_655
Li5 Ag1 Li2 54.55(13) 3_546 5_655
Li2 Ag1 Li2 180.0(2) 1_455 5_655
Ge1 Ag1 Li4 56.65(14) 5 3_545
Ge1 Ag1 Li4 123.35(14) . 3_545
Li1 Ag1 Li4 50.68(14) 7_565 3_545
Li1 Ag1 Li4 129.32(14) 3_545 3_545
Li5 Ag1 Li4 128.11(18) 7_565 3_545
Li5 Ag1 Li4 51.89(18) 3_545 3_545
Li5 Ag1 Li4 60.3(2) 7_564 3_545
Li5 Ag1 Li4 119.7(2) 3_546 3_545
Li2 Ag1 Li4 84.87(17) 1_455 3_545
Li2 Ag1 Li4 95.13(17) 5_655 3_545
Ge1 Ag1 Li4 123.35(14) 5 7_565
Ge1 Ag1 Li4 56.65(14) . 7_565
Li1 Ag1 Li4 129.32(14) 7_565 7_565
Li1 Ag1 Li4 50.68(14) 3_545 7_565
Li5 Ag1 Li4 51.89(18) 7_565 7_565
Li5 Ag1 Li4 128.11(18) 3_545 7_565
Li5 Ag1 Li4 119.7(2) 7_564 7_565
Li5 Ag1 Li4 60.3(2) 3_546 7_565
Li2 Ag1 Li4 95.13(17) 1_455 7_565
Li2 Ag1 Li4 84.87(17) 5_655 7_565
Li4 Ag1 Li4 180.0 3_545 7_565
Ag1 Ge1 Li6B 121.5(3) . 1_554
Ag1 Ge1 Li6B 121.5(3) . .
Li6B Ge1 Li6B 117.0(7) 1_554 .
Ag1 Ge1 Li6A 119.0(3) . 1_554
Li6B Ge1 Li6A 10.7(5) 1_554 1_554
Li6B Ge1 Li6A 118.3(3) . 1_554
Ag1 Ge1 Li6A 119.0(3) . .
Li6B Ge1 Li6A 118.3(3) 1_554 .
Li6B Ge1 Li6A 10.7(5) . .
Li6A Ge1 Li6A 117.5(5) 1_554 .
Ag1 Ge1 Li3 113.7(2) . 7_565
Li6B Ge1 Li3 78.0(8) 1_554 7_565
Li6B Ge1 Li3 78.0(8) . 7_565
Li6A Ge1 Li3 88.5(6) 1_554 7_565
Li6A Ge1 Li3 88.5(6) . 7_565
Ag1 Ge1 Li3 132.6(2) . 1_455
Li6B Ge1 Li3 69.2(6) 1_554 1_455
Li6B Ge1 Li3 69.2(6) . 1_455
Li6A Ge1 Li3 62.4(4) 1_554 1_455
Li6A Ge1 Li3 62.4(4) . 1_455
Li3 Ge1 Li3 113.76(16) 7_565 1_455
Ag1 Ge1 Li2 72.36(18) . 1_455
Li6B Ge1 Li2 99.0(8) 1_554 1_455
Li6B Ge1 Li2 99.0(8) . 1_455
Li6A Ge1 Li2 88.3(6) 1_554 1_455
Li6A Ge1 Li2 88.3(6) . 1_455
Li3 Ge1 Li2 174.0(3) 7_565 1_455
Li3 Ge1 Li2 60.2(3) 1_455 1_455
Ag1 Ge1 Li4 73.86(18) . 7_565
Li6B Ge1 Li4 146.0(9) 1_554 7_565
Li6B Ge1 Li4 57.6(5) . 7_565
Li6A Ge1 Li4 156.5(6) 1_554 7_565
Li6A Ge1 Li4 63.1(4) . 7_565
Li3 Ge1 Li4 68.02(19) 7_565 7_565
Li3 Ge1 Li4 125.36(14) 1_455 7_565
Li2 Ge1 Li4 114.92(18) 1_455 7_565
Ag1 Ge1 Li4 73.86(18) . 7_564
Li6B Ge1 Li4 57.6(5) 1_554 7_564
Li6B Ge1 Li4 146.0(9) . 7_564
Li6A Ge1 Li4 63.1(4) 1_554 7_564
Li6A Ge1 Li4 156.5(6) . 7_564
Li3 Ge1 Li4 68.02(19) 7_565 7_564
Li3 Ge1 Li4 125.36(14) 1_455 7_564
Li2 Ge1 Li4 114.92(18) 1_455 7_564
Li4 Ge1 Li4 106.4(3) 7_565 7_564
Ag1 Ge1 Li5 62.73(16) . 7_564
Li6B Ge1 Li5 64.0(6) 1_554 7_564
Li6B Ge1 Li5 156.3(8) . 7_564
Li6A Ge1 Li5 58.0(4) 1_554 7_564
Li6A Ge1 Li5 145.8(6) . 7_564
Li3 Ge1 Li5 123.33(14) 7_565 7_564
Li3 Ge1 Li5 90.9(2) 1_455 7_564
Li2 Ge1 Li5 58.72(14) 1_455 7_564
Li4 Ge1 Li5 136.1(2) 7_565 7_564
Li4 Ge1 Li5 56.52(19) 7_564 7_564
Ag1 Ge1 Li5 62.73(16) . 7_565
Li6B Ge1 Li5 156.3(8) 1_554 7_565
Li6B Ge1 Li5 64.0(6) . 7_565
Li6A Ge1 Li5 145.8(6) 1_554 7_565
Li6A Ge1 Li5 58.0(4) . 7_565
Li3 Ge1 Li5 123.33(14) 7_565 7_565
Li3 Ge1 Li5 90.9(2) 1_455 7_565
Li2 Ge1 Li5 58.72(14) 1_455 7_565
Li4 Ge1 Li5 56.52(19) 7_565 7_565
Li4 Ge1 Li5 136.1(2) 7_564 7_565
Li5 Ge1 Li5 105.2(2) 7_564 7_565
Ge2 Ge2 Li6A 153.9(6) 5_566 .
Ge2 Ge2 Li6B 164.3(8) 5_566 .
Li6A Ge2 Li6B 10.5(4) . .
Ge2 Ge2 Li4 67.68(19) 5_566 1_455
Li6A Ge2 Li4 86.2(6) . 1_455
Li6B Ge2 Li4 96.7(8) . 1_455
Ge2 Ge2 Li5 124.16(18) 5_566 .
Li6A Ge2 Li5 81.9(6) . .
Li6B Ge2 Li5 71.5(8) . .
Li4 Ge2 Li5 168.2(3) 1_455 .
Ge2 Ge2 Li1 68.97(18) 5_566 1_556
Li6A Ge2 Li1 121.6(3) . 1_556
Li6B Ge2 Li1 118.0(4) . 1_556
Li4 Ge2 Li1 106.7(2) 1_455 1_556
Li5 Ge2 Li1 79.8(2) . 1_556
Ge2 Ge2 Li1 68.97(18) 5_566 .
Li6A Ge2 Li1 121.6(3) . .
Li6B Ge2 Li1 118.0(4) . .
Li4 Ge2 Li1 106.7(2) 1_455 .
Li5 Ge2 Li1 79.8(2) . .
Li1 Ge2 Li1 108.9(3) 1_556 .
Ge2 Ge2 Li4 58.77(17) 5_566 5_666
Li6A Ge2 Li4 147.3(6) . 5_666
Li6B Ge2 Li4 136.9(8) . 5_666
Li4 Ge2 Li4 126.45(14) 1_455 5_666
Li5 Ge2 Li4 65.4(2) . 5_666
Li1 Ge2 Li4 54.76(15) 1_556 5_666
Li1 Ge2 Li4 54.76(15) . 5_666
Ge2 Ge2 Li2 125.98(14) 5_566 7_566
Li6A Ge2 Li2 65.0(4) . 7_566
Li6B Ge2 Li2 59.9(4) . 7_566
Li4 Ge2 Li2 116.37(18) 1_455 7_566
Li5 Ge2 Li2 58.16(17) . 7_566
Li1 Ge2 Li2 58.2(2) 1_556 7_566
Li1 Ge2 Li2 136.9(3) . 7_566
Li4 Ge2 Li2 95.8(2) 5_666 7_566
Ge2 Ge2 Li2 125.98(14) 5_566 7_565
Li6A Ge2 Li2 65.0(4) . 7_565
Li6B Ge2 Li2 59.9(4) . 7_565
Li4 Ge2 Li2 116.37(18) 1_455 7_565
Li5 Ge2 Li2 58.16(17) . 7_565
Li1 Ge2 Li2 136.9(3) 1_556 7_565
Li1 Ge2 Li2 58.2(2) . 7_565
Li4 Ge2 Li2 95.8(2) 5_666 7_565
Li2 Ge2 Li2 101.3(3) 7_566 7_565
Ge2 Ge2 Li1 59.30(16) 5_566 5_565
Li6A Ge2 Li1 105.8(4) . 5_565
Li6B Ge2 Li1 112.2(5) . 5_565
Li4 Ge2 Li1 54.30(16) 1_455 5_565
Li5 Ge2 Li1 129.44(14) . 5_565
Li1 Ge2 Li1 128.28(8) 1_556 5_565
Li1 Ge2 Li1 53.1(3) . 5_565
Li4 Ge2 Li1 95.5(2) 5_666 5_565
Li2 Ge2 Li1 168.6(2) 7_566 5_565
Li2 Ge2 Li1 79.7(2) 7_565 5_565
Ge2 Ge2 Li1 59.30(16) 5_566 5_566
Li6A Ge2 Li1 105.8(4) . 5_566
Li6B Ge2 Li1 112.2(5) . 5_566
Li4 Ge2 Li1 54.30(16) 1_455 5_566
Li5 Ge2 Li1 129.44(14) . 5_566
Li1 Ge2 Li1 53.1(3) 1_556 5_566
Li1 Ge2 Li1 128.28(8) . 5_566
Li4 Ge2 Li1 95.5(2) 5_666 5_566
Li2 Ge2 Li1 79.7(2) 7_566 5_566
Li2 Ge2 Li1 168.6(2) 7_565 5_566
Li1 Ge2 Li1 97.1(3) 5_565 5_566
Li3 Li1 Li1 92.4(5) 5_665 5_565
Li3 Li1 Li4 72.1(3) 5_665 5_666
Li1 Li1 Li4 114.5(3) 5_565 5_666
Li3 Li1 Li4 72.1(3) 5_665 5_665
Li1 Li1 Li4 114.5(3) 5_565 5_665
Li4 Li1 Li4 119.1(5) 5_666 5_665
Li3 Li1 Li2 177.5(4) 5_665 7_565
Li1 Li1 Li2 90.2(5) 5_565 7_565
Li4 Li1 Li2 106.8(3) 5_666 7_565
Li4 Li1 Li2 106.8(3) 5_665 7_565
Li3 Li1 Ge2 117.5(2) 5_665 1_554
Li1 Li1 Ge2 68.1(2) 5_565 1_554
Li4 Li1 Ge2 170.3(4) 5_666 1_554
Li4 Li1 Ge2 65.32(16) 5_665 1_554
Li2 Li1 Ge2 63.55(19) 7_565 1_554
Li3 Li1 Ge2 117.5(2) 5_665 .
Li1 Li1 Ge2 68.1(2) 5_565 .
Li4 Li1 Ge2 65.32(16) 5_666 .
Li4 Li1 Ge2 170.3(4) 5_665 .
Li2 Li1 Ge2 63.55(19) 7_565 .
Ge2 Li1 Ge2 108.9(3) 1_554 .
Li3 Li1 Ag1 108.2(4) 5_665 3
Li1 Li1 Ag1 159.4(6) 5_565 3
Li4 Li1 Ag1 73.3(3) 5_666 3
Li4 Li1 Ag1 73.3(3) 5_665 3
Li2 Li1 Ag1 69.3(3) 7_565 3
Ge2 Li1 Ag1 101.1(2) 1_554 3
Ge2 Li1 Ag1 101.1(2) . 3
Li3 Li1 Ge2 67.1(2) 5_665 5_565
Li1 Li1 Ge2 58.8(2) 5_565 5_565
Li4 Li1 Ge2 137.9(4) 5_666 5_565
Li4 Li1 Ge2 56.62(18) 5_665 5_565
Li2 Li1 Ge2 114.4(2) 7_565 5_565
Ge2 Li1 Ge2 51.72(8) 1_554 5_565
Ge2 Li1 Ge2 126.9(3) . 5_565
Ag1 Li1 Ge2 129.05(15) 3 5_565
Li3 Li1 Ge2 67.1(2) 5_665 5_566
Li1 Li1 Ge2 58.8(2) 5_565 5_566
Li4 Li1 Ge2 56.62(18) 5_666 5_566
Li4 Li1 Ge2 137.9(4) 5_665 5_566
Li2 Li1 Ge2 114.4(2) 7_565 5_566
Ge2 Li1 Ge2 126.9(3) 1_554 5_566
Ge2 Li1 Ge2 51.72(8) . 5_566
Ag1 Li1 Ge2 129.05(15) 3 5_566
Ge2 Li1 Ge2 97.1(3) 5_565 5_566
Li3 Li1 Ge1 56.0(3) 5_665 3
Li1 Li1 Ge1 148.4(6) 5_565 3
Li4 Li1 Ge1 59.6(2) 5_666 3
Li4 Li1 Ge1 59.6(2) 5_665 3
Li2 Li1 Ge1 121.5(3) 7_565 3
Ge2 Li1 Ge1 123.44(16) 1_554 3
Ge2 Li1 Ge1 123.44(16) . 3
Ag1 Li1 Ge1 52.21(15) 3 3
Ge2 Li1 Ge1 103.0(2) 5_565 3
Ge2 Li1 Ge1 103.0(2) 5_566 3
Li3 Li1 Li5 128.5(3) 5_665 .
Li1 Li1 Li5 115.4(4) 5_565 .
Li4 Li1 Li5 57.3(2) 5_666 .
Li4 Li1 Li5 123.8(4) 5_665 .
Li2 Li1 Li5 50.0(2) 7_565 .
Ge2 Li1 Li5 113.0(3) 1_554 .
Ge2 Li1 Li5 49.92(14) . .
Ag1 Li1 Li5 51.15(16) 3 .
Ge2 Li1 Li5 164.4(3) 5_565 .
Ge2 Li1 Li5 90.56(9) 5_566 .
Ge1 Li1 Li5 88.3(2) 3 .
Li3 Li2 Li3 109.8(4) 7_565 .
Li3 Li2 Li5 122.4(2) 7_565 7_665
Li3 Li2 Li5 91.3(3) . 7_665
Li3 Li2 Li5 122.4(2) 7_565 7_664
Li3 Li2 Li5 91.3(3) . 7_664
Li5 Li2 Li5 109.5(4) 7_665 7_664
Li3 Li2 Li1 85.9(4) 7_565 7_665
Li3 Li2 Li1 164.3(4) . 7_665
Li5 Li2 Li1 79.8(3) 7_665 7_665
Li5 Li2 Li1 79.8(3) 7_664 7_665
Li3 Li2 Ge1 167.7(4) 7_565 1_655
Li3 Li2 Ge1 57.9(3) . 1_655
Li5 Li2 Ge1 61.5(2) 7_665 1_655
Li5 Li2 Ge1 61.5(2) 7_664 1_655
Li1 Li2 Ge1 106.4(3) 7_665 1_655
Li3 Li2 Li6B 66.4(8) 7_565 7_665
Li3 Li2 Li6B 73.7(6) . 7_665
Li5 Li2 Li6B 69.8(5) 7_665 7_665
Li5 Li2 Li6B 164.8(7) 7_664 7_665
Li1 Li2 Li6B 114.4(5) 7_665 7_665
Ge1 Li2 Li6B 107.3(8) 1_655 7_665
Li3 Li2 Li6B 66.4(8) 7_565 7_664
Li3 Li2 Li6B 73.7(6) . 7_664
Li5 Li2 Li6B 164.8(7) 7_665 7_664
Li5 Li2 Li6B 69.8(5) 7_664 7_664
Li1 Li2 Li6B 114.4(5) 7_665 7_664
Ge1 Li2 Li6B 107.3(8) 1_655 7_664
Li6B Li2 Li6B 106.7(8) 7_665 7_664
Li3 Li2 Ge2 67.0(2) 7_565 7_664
Li3 Li2 Ge2 127.01(16) . 7_664
Li5 Li2 Ge2 137.2(4) 7_665 7_664
Li5 Li2 Ge2 58.03(15) 7_664 7_664
Li1 Li2 Ge2 58.29(16) 7_665 7_664
Ge1 Li2 Ge2 119.3(2) 1_655 7_664
Li6B Li2 Ge2 133.2(8) 7_665 7_664
Li6B Li2 Ge2 56.2(4) 7_664 7_664
Li3 Li2 Ge2 67.0(2) 7_565 7_665
Li3 Li2 Ge2 127.01(16) . 7_665
Li5 Li2 Ge2 58.03(15) 7_665 7_665
Li5 Li2 Ge2 137.2(4) 7_664 7_665
Li1 Li2 Ge2 58.29(16) 7_665 7_665
Ge1 Li2 Ge2 119.3(2) 1_655 7_665
Li6B Li2 Ge2 56.2(4) 7_665 7_665
Li6B Li2 Ge2 133.2(8) 7_664 7_665
Ge2 Li2 Ge2 101.3(3) 7_664 7_665
Li3 Li2 Li6A 57.6(5) 7_565 7_664
Li3 Li2 Li6A 80.0(5) . 7_664
Li5 Li2 Li6A 170.1(4) 7_665 7_664
Li5 Li2 Li6A 75.7(4) 7_664 7_664
Li1 Li2 Li6A 109.8(4) 7_665 7_664
Ge1 Li2 Li6A 116.4(5) 1_655 7_664
Li6B Li2 Li6A 102.9(7) 7_665 7_664
Li6B Li2 Li6A 9.1(4) 7_664 7_664
Ge2 Li2 Li6A 52.8(3) 7_664 7_664
Ge2 Li2 Li6A 124.2(6) 7_665 7_664
Li3 Li2 Li6A 57.6(5) 7_565 7_665
Li3 Li2 Li6A 80.0(5) . 7_665
Li5 Li2 Li6A 75.7(4) 7_665 7_665
Li5 Li2 Li6A 170.1(4) 7_664 7_665
Li1 Li2 Li6A 109.8(4) 7_665 7_665
Ge1 Li2 Li6A 116.4(5) 1_655 7_665
Li6B Li2 Li6A 9.1(4) 7_665 7_665
Li6B Li2 Li6A 102.9(7) 7_664 7_665
Ge2 Li2 Li6A 124.2(6) 7_664 7_665
Ge2 Li2 Li6A 52.8(3) 7_665 7_665
Li6A Li2 Li6A 98.0(7) 7_664 7_665
Li1 Li3 Ge1 70.1(3) 5_665 7_665
Li1 Li3 Ge1 159.8(4) 5_665 1_655
Ge1 Li3 Ge1 130.1(4) 7_665 1_655
Li1 Li3 Li2 91.6(4) 5_665 7_665
Ge1 Li3 Li2 161.7(5) 7_665 7_665
Ge1 Li3 Li2 68.3(3) 1_655 7_665
Li1 Li3 Li6A 114.8(4) 5_665 1_655
Ge1 Li3 Li6A 120.7(6) 7_665 1_655
Ge1 Li3 Li6A 58.0(3) 1_655 1_655
Li2 Li3 Li6A 66.2(6) 7_665 1_655
Li1 Li3 Li6A 114.8(4) 5_665 1_654
Ge1 Li3 Li6A 120.7(6) 7_665 1_654
Ge1 Li3 Li6A 58.0(3) 1_655 1_654
Li2 Li3 Li6A 66.2(6) 7_665 1_654
Li6A Li3 Li6A 109.9(9) 1_655 1_654
Li1 Li3 Li2 138.3(4) 5_665 .
Ge1 Li3 Li2 68.2(3) 7_665 .
Ge1 Li3 Li2 61.9(3) 1_655 .
Li2 Li3 Li2 130.1(4) 7_665 .
Li6A Li3 Li2 86.9(5) 1_655 .
Li6A Li3 Li2 86.9(5) 1_654 .
Li1 Li3 Li6B 115.1(4) 5_665 1_655
Ge1 Li3 Li6B 128.9(6) 7_665 1_655
Ge1 Li3 Li6B 54.8(4) 1_655 1_655
Li2 Li3 Li6B 58.3(6) 7_665 1_655
Li6A Li3 Li6B 8.1(3) 1_655 1_655
Li6A Li3 Li6B 103.3(9) 1_654 1_655
Li2 Li3 Li6B 91.4(5) . 1_655
Li1 Li3 Li6B 115.1(4) 5_665 1_654
Ge1 Li3 Li6B 128.8(6) 7_665 1_654
Ge1 Li3 Li6B 54.8(4) 1_655 1_654
Li2 Li3 Li6B 58.3(6) 7_665 1_654
Li6A Li3 Li6B 103.3(9) 1_655 1_654
Li6A Li3 Li6B 8.1(3) 1_654 1_654
Li2 Li3 Li6B 91.4(5) . 1_654
Li6B Li3 Li6B 96.4(11) 1_655 1_654
Li1 Li3 Li4 54.4(2) 5_665 .
Ge1 Li3 Li4 58.56(19) 7_665 .
Ge1 Li3 Li4 131.7(2) 1_655 .
Li2 Li3 Li4 111.1(3) 7_665 .
Li6A Li3 Li4 77.1(4) 1_655 .
Li6A Li3 Li4 169.3(5) 1_654 .
Li2 Li3 Li4 101.9(3) . .
Li6B Li3 Li4 82.8(5) 1_655 .
Li6B Li3 Li4 166.7(6) 1_654 .
Li1 Li3 Li4 54.4(2) 5_665 1_554
Ge1 Li3 Li4 58.56(19) 7_665 1_554
Ge1 Li3 Li4 131.7(2) 1_655 1_554
Li2 Li3 Li4 111.1(3) 7_665 1_554
Li6A Li3 Li4 169.3(5) 1_655 1_554
Li6A Li3 Li4 77.1(4) 1_654 1_554
Li2 Li3 Li4 101.9(3) . 1_554
Li6B Li3 Li4 166.7(6) 1_655 1_554
Li6B Li3 Li4 82.8(5) 1_654 1_554
Li4 Li3 Li4 94.9(3) . 1_554
Li1 Li3 Ge2 63.0(2) 5_665 1_655
Ge1 Li3 Ge2 109.4(2) 7_665 1_655
Ge1 Li3 Ge2 104.3(2) 1_655 1_655
Li2 Li3 Ge2 59.65(19) 7_665 1_655
Li6A Li3 Ge2 52.7(3) 1_655 1_655
Li6A Li3 Ge2 125.6(6) 1_654 1_655
Li2 Li3 Ge2 133.11(15) . 1_655
Li6B Li3 Ge2 52.2(3) 1_655 1_655
Li6B Li3 Ge2 117.9(6) 1_654 1_655
Li4 Li3 Ge2 51.67(16) . 1_655
Li4 Li3 Ge2 116.6(4) 1_554 1_655
Li1 Li4 Li1 119.1(5) 5_666 5_665
Li1 Li4 Li6B 118.1(3) 5_666 7_665
Li1 Li4 Li6B 118.1(3) 5_665 7_665
Li1 Li4 Li5 111.1(3) 5_666 .
Li1 Li4 Li5 111.1(3) 5_665 .
Li6B Li4 Li5 66.4(8) 7_665 .
Li1 Li4 Ge2 69.1(3) 5_666 1_655
Li1 Li4 Ge2 69.1(3) 5_665 1_655
Li6B Li4 Ge2 113.0(8) 7_665 1_655
Li5 Li4 Ge2 179.5(4) . 1_655
Li1 Li4 Ge1 172.9(3) 5_666 7_665
Li1 Li4 Ge1 67.13(17) 5_665 7_665
Li6B Li4 Ge1 57.9(3) 7_665 7_665
Li5 Li4 Ge1 62.18(16) . 7_665
Ge2 Li4 Ge1 117.60(19) 1_655 7_665
Li1 Li4 Ge1 67.13(17) 5_666 7_666
Li1 Li4 Ge1 172.9(3) 5_665 7_666
Li6B Li4 Ge1 57.9(3) 7_665 7_666
Li5 Li4 Ge1 62.18(16) . 7_666
Ge2 Li4 Ge1 117.60(19) 1_655 7_666
Ge1 Li4 Ge1 106.4(3) 7_665 7_666
Li1 Li4 Li6A 119.6(2) 5_666 7_665
Li1 Li4 Li6A 119.6(2) 5_665 7_665
Li6B Li4 Li6A 9.1(5) 7_665 7_665
Li5 Li4 Li6A 57.3(6) . 7_665
Ge2 Li4 Li6A 122.2(6) 1_655 7_665
Ge1 Li4 Li6A 55.39(18) 7_665 7_665
Ge1 Li4 Li6A 55.39(18) 7_666 7_665
Li1 Li4 Ge2 59.9(2) 5_666 5_666
Li1 Li4 Ge2 59.9(2) 5_665 5_666
Li6B Li4 Ge2 166.6(8) 7_665 5_666
Li5 Li4 Ge2 127.0(4) . 5_666
Ge2 Li4 Ge2 53.55(14) 1_655 5_666
Ge1 Li4 Ge2 125.49(15) 7_665 5_666
Ge1 Li4 Ge2 125.49(15) 7_666 5_666
Li6A Li4 Ge2 175.7(6) 7_665 5_666
Li1 Li4 Li3 53.5(3) 5_666 1_556
Li1 Li4 Li3 132.5(4) 5_665 1_556
Li6B Li4 Li3 71.2(5) 7_665 1_556
Li5 Li4 Li3 114.6(3) . 1_556
Ge2 Li4 Li3 65.1(2) 1_655 1_556
Ge1 Li4 Li3 125.7(4) 7_665 1_556
Ge1 Li4 Li3 53.42(16) 7_666 1_556
Li6A Li4 Li3 77.1(4) 7_665 1_556
Ge2 Li4 Li3 100.1(3) 5_666 1_556
Li1 Li4 Li3 132.5(4) 5_666 .
Li1 Li4 Li3 53.5(3) 5_665 .
Li6B Li4 Li3 71.2(5) 7_665 .
Li5 Li4 Li3 114.6(3) . .
Ge2 Li4 Li3 65.1(2) 1_655 .
Ge1 Li4 Li3 53.42(16) 7_665 .
Ge1 Li4 Li3 125.7(4) 7_666 .
Li6A Li4 Li3 77.1(4) 7_665 .
Ge2 Li4 Li3 100.1(3) 5_666 .
Li3 Li4 Li3 94.9(3) 1_556 .
Li1 Li4 Li5 76.8(3) 5_666 5_666
Li1 Li4 Li5 76.8(3) 5_665 5_666
Li6B Li4 Li5 138.5(8) 7_665 5_666
Li5 Li4 Li5 72.1(3) . 5_666
Ge2 Li4 Li5 108.5(3) 1_655 5_666
Ge1 Li4 Li5 102.3(2) 7_665 5_666
Ge1 Li4 Li5 102.3(2) 7_666 5_666
Li6A Li4 Li5 129.4(6) 7_665 5_666
Ge2 Li4 Li5 54.9(2) 5_666 5_666
Li3 Li4 Li5 129.4(2) 1_556 5_666
Li3 Li4 Li5 129.4(2) . 5_666
Li6A Li5 Li4 64.8(6) 7_665 .
Li6A Li5 Ge2 127.6(6) 7_665 .
Li4 Li5 Ge2 167.6(4) . .
Li6A Li5 Li2 88.5(4) 7_665 7_565
Li4 Li5 Li2 120.7(2) . 7_565
Ge2 Li5 Li2 63.8(2) . 7_565
Li6A Li5 Li2 88.5(4) 7_665 7_566
Li4 Li5 Li2 120.7(2) . 7_566
Ge2 Li5 Li2 63.8(2) . 7_566
Li2 Li5 Li2 109.5(4) 7_565 7_566
Li6A Li5 Ag1 109.7(3) 7_665 3_556
Li4 Li5 Ag1 72.10(19) . 3_556
Ge2 Li5 Ag1 100.93(18) . 3_556
Li2 Li5 Ag1 161.5(4) 7_565 3_556
Li2 Li5 Ag1 69.09(16) 7_566 3_556
Li6A Li5 Ag1 109.7(3) 7_665 3
Li4 Li5 Ag1 72.10(19) . 3
Ge2 Li5 Ag1 100.93(18) . 3
Li2 Li5 Ag1 69.09(16) 7_565 3
Li2 Li5 Ag1 161.5(4) 7_566 3
Ag1 Li5 Ag1 106.1(3) 3_556 3
Li6A Li5 Ge1 57.2(2) 7_665 7_666
Li4 Li5 Ge1 61.30(15) . 7_666
Ge2 Li5 Ge1 123.29(14) . 7_666
Li2 Li5 Ge1 142.6(4) 7_565 7_666
Li2 Li5 Ge1 59.77(17) 7_566 7_666
Ag1 Li5 Ge1 53.84(6) 3_556 7_666
Ag1 Li5 Ge1 132.8(3) 3 7_666
Li6A Li5 Ge1 57.2(2) 7_665 7_665
Li4 Li5 Ge1 61.30(15) . 7_665
Ge2 Li5 Ge1 123.29(14) . 7_665
Li2 Li5 Ge1 59.77(17) 7_565 7_665
Li2 Li5 Ge1 142.6(4) 7_566 7_665
Ag1 Li5 Ge1 132.8(3) 3_556 7_665
Ag1 Li5 Ge1 53.84(6) 3 7_665
Ge1 Li5 Ge1 105.2(2) 7_666 7_665
Li6A Li5 Li6B 8.7(4) 7_665 7_665
Li4 Li5 Li6B 56.1(7) . 7_665
Ge2 Li5 Li6B 136.3(7) . 7_665
Li2 Li5 Li6B 93.6(5) 7_565 7_665
Li2 Li5 Li6B 93.6(5) 7_566 7_665
Ag1 Li5 Li6B 104.9(4) 3_556 7_665
Ag1 Li5 Li6B 104.9(4) 3 7_665
Ge1 Li5 Li6B 54.8(2) 7_666 7_665
Ge1 Li5 Li6B 54.8(2) 7_665 7_665
Li6A Li5 Li4 172.7(6) 7_665 5_666
Li4 Li5 Li4 107.9(3) . 5_666
Ge2 Li5 Li4 59.7(2) . 5_666
Li2 Li5 Li4 95.7(3) 7_565 5_666
Li2 Li5 Li4 95.7(3) 7_566 5_666
Ag1 Li5 Li4 66.62(18) 3_556 5_666
Ag1 Li5 Li4 66.62(18) 3 5_666
Ge1 Li5 Li4 120.13(19) 7_666 5_666
Ge1 Li5 Li4 120.13(19) 7_665 5_666
Li6B Li5 Li4 164.0(7) 7_665 5_666
Li6A Li5 Li6B 74.2(5) 7_665 .
Li4 Li5 Li6B 139.0(7) . .
Ge2 Li5 Li6B 53.4(6) . .
Li2 Li5 Li6B 55.8(2) 7_565 .
Li2 Li5 Li6B 55.8(2) 7_566 .
Ag1 Li5 Li6B 124.82(18) 3_556 .
Ag1 Li5 Li6B 124.82(18) 3 .
Ge1 Li5 Li6B 96.8(4) 7_666 .
Ge1 Li5 Li6B 96.8(4) 7_665 .
Li6B Li5 Li6B 82.9(2) 7_665 .
Li4 Li5 Li6B 113.1(6) 5_666 .
Ge2 Li6A Li5 150.4(12) . 7_565
Ge2 Li6A Ge1 121.1(2) . .
Li5 Li6A Ge1 64.8(3) 7_565 .
Ge2 Li6A Ge1 121.1(2) . 1_556
Li5 Li6A Ge1 64.8(3) 7_565 1_556
Ge1 Li6A Ge1 117.5(5) . 1_556
Ge2 Li6A Li3 70.6(4) . 1_455
Li5 Li6A Li3 93.3(7) 7_565 1_455
Ge1 Li6A Li3 59.6(2) . 1_455
Ge1 Li6A Li3 153.3(11) 1_556 1_455
Ge2 Li6A Li3 70.6(4) . 1_456
Li5 Li6A Li3 93.3(7) 7_565 1_456
Ge1 Li6A Li3 153.3(11) . 1_456
Ge1 Li6A Li3 59.6(2) 1_556 1_456
Li3 Li6A Li3 109.9(9) 1_455 1_456
Ge2 Li6A Li4 151.7(11) . 7_565
Li5 Li6A Li4 57.9(3) 7_565 7_565
Ge1 Li6A Li4 61.5(3) . 7_565
Ge1 Li6A Li4 61.5(3) 1_556 7_565
Li3 Li6A Li4 121.0(3) 1_455 7_565
Li3 Li6A Li4 121.0(3) 1_456 7_565
Ge2 Li6A Li2 62.2(3) . 7_566
Li5 Li6A Li2 129.3(3) 7_565 7_566
Ge1 Li6A Li2 149.8(11) . 7_566
Ge1 Li6A Li2 64.8(3) 1_556 7_566
Li3 Li6A Li2 132.8(5) 1_455 7_566
Li3 Li6A Li2 56.2(3) 1_456 7_566
Li4 Li6A Li2 101.0(7) 7_565 7_566
Ge2 Li6A Li2 62.2(3) . 7_565
Li5 Li6A Li2 129.3(3) 7_565 7_565
Ge1 Li6A Li2 64.8(3) . 7_565
Ge1 Li6A Li2 149.8(11) 1_556 7_565
Li3 Li6A Li2 56.2(3) 1_455 7_565
Li3 Li6A Li2 132.8(5) 1_456 7_565
Li4 Li6A Li2 101.0(7) 7_565 7_565
Li2 Li6A Li2 98.0(7) 7_566 7_565
Ge2 Li6A Li6B 90.7(7) . 7_565
Li5 Li6A Li6B 59.7(6) 7_565 7_565
Ge1 Li6A Li6B 92.4(6) . 7_565
Ge1 Li6A Li6B 92.4(6) 1_556 7_565
Li3 Li6A Li6B 62.3(6) 1_455 7_565
Li3 Li6A Li6B 62.3(6) 1_456 7_565
Li4 Li6A Li6B 117.6(6) 7_565 7_565
Li2 Li6A Li6B 117.9(6) 7_566 7_565
Li2 Li6A Li6B 117.9(6) 7_565 7_565
Ge1 Li6B Ge1 117.0(7) . 1_556
Ge1 Li6B Li4 64.5(4) . 7_565
Ge1 Li6B Li4 64.5(4) 1_556 7_565
Ge1 Li6B Ge2 118.1(6) . .
Ge1 Li6B Ge2 118.1(6) 1_556 .
Li4 Li6B Ge2 171.3(16) 7_565 .
Ge1 Li6B Li2 169.3(16) . 7_566
Ge1 Li6B Li2 67.33(19) 1_556 7_566
Li4 Li6B Li2 111.9(9) 7_565 7_566
Ge2 Li6B Li2 63.9(4) . 7_566
Ge1 Li6B Li2 67.33(19) . 7_565
Ge1 Li6B Li2 169.3(16) 1_556 7_565
Li4 Li6B Li2 111.9(9) 7_565 7_565
Ge2 Li6B Li2 63.9(4) . 7_565
Li2 Li6B Li2 106.7(8) 7_566 7_565
Ge1 Li6B Li5 61.2(5) . 7_565
Ge1 Li6B Li5 61.2(5) 1_556 7_565
Li4 Li6B Li5 57.5(4) 7_565 7_565
Ge2 Li6B Li5 131.2(14) . 7_565
Li2 Li6B Li5 126.4(5) 7_566 7_565
Li2 Li6B Li5 126.4(5) 7_565 7_565
Ge1 Li6B Li3 56.0(4) . 1_455
Ge1 Li6B Li3 135.4(14) 1_556 1_455
Li4 Li6B Li3 119.2(5) 7_565 1_455
Ge2 Li6B Li3 65.5(6) . 1_455
Li2 Li6B Li3 128.8(8) 7_566 1_455
Li2 Li6B Li3 55.3(3) 7_565 1_455
Li5 Li6B Li3 83.1(8) 7_565 1_455
Ge1 Li6B Li3 135.4(14) . 1_456
Ge1 Li6B Li3 56.0(4) 1_556 1_456
Li4 Li6B Li3 119.2(5) 7_565 1_456
Ge2 Li6B Li3 65.5(6) . 1_456
Li2 Li6B Li3 55.3(3) 7_566 1_456
Li2 Li6B Li3 128.8(8) 7_565 1_456
Li5 Li6B Li3 83.1(8) 7_565 1_456
Li3 Li6B Li3 96.4(11) 1_455 1_456
Ge1 Li6B Li5 117.1(7) . .
Ge1 Li6B Li5 117.1(7) 1_556 .
Li4 Li6B Li5 116.2(13) 7_565 .
Ge2 Li6B Li5 55.1(4) . .
Li2 Li6B Li5 54.4(5) 7_566 .
Li2 Li6B Li5 54.4(5) 7_565 .
Li5 Li6B Li5 173.7(12) 7_565 .
Li3 Li6B Li5 101.1(5) 1_455 .
Li3 Li6B Li5 101.1(5) 1_456 .
Ge1 Li6B Li3 121.6(10) . 7_566
Ge1 Li6B Li3 51.1(4) 1_556 7_566
Li4 Li6B Li3 60.4(6) 7_565 7_566
Ge2 Li6B Li3 114.0(7) . 7_566
Li2 Li6B Li3 52.3(5) 7_566 7_566
Li2 Li6B Li3 118.3(12) 7_565 7_566
Li5 Li6B Li3 101.2(5) 7_565 7_566
Li3 Li6B Li3 173.4(11) 1_455 7_566
Li3 Li6B Li3 89.13(16) 1_456 7_566
Li5 Li6B Li3 74.2(7) . 7_566
Ge1 Li6B Li3 51.1(4) . 7_565
Ge1 Li6B Li3 121.6(10) 1_556 7_565
Li4 Li6B Li3 60.4(6) 7_565 7_565
Ge2 Li6B Li3 114.0(7) . 7_565
Li2 Li6B Li3 118.3(12) 7_566 7_565
Li2 Li6B Li3 52.3(5) 7_565 7_565
Li5 Li6B Li3 101.2(5) 7_565 7_565
Li3 Li6B Li3 89.13(16) 1_455 7_565
Li3 Li6B Li3 173.4(11) 1_456 7_565
Li5 Li6B Li3 74.2(7) . 7_565
Li3 Li6B Li3 85.1(9) 7_566 7_565

loop_
_geom_bond_atom_site_label_1
_geom_bond_atom_site_label_2
_geom_bond_distance
_geom_bond_site_symmetry_2
Ag1 Ge1 2.5498(4) 5
Ag1 Ge1 2.5499(4) .
Ag1 Li1 2.788(9) 7_565
Ag1 Li1 2.788(9) 3_545
Ag1 Li5 2.807(5) 7_565
Ag1 Li5 2.807(5) 3_545
Ag1 Li5 2.807(5) 7_564
Ag1 Li5 2.807(5) 3_546
Ag1 Li2 3.150(9) 1_455
Ag1 Li2 3.150(9) 5_655
Ag1 Li4 3.222(6) 3_545
Ag1 Li4 3.222(6) 7_565
Ge1 Li6B 2.632(10) 1_554
Ge1 Li6B 2.632(10) .
Ge1 Li6A 2.624(7) 1_554
Ge1 Li6A 2.624(7) .
Ge1 Li3 2.637(8) 7_565
Ge1 Li3 2.669(9) 1_455
Ge1 Li2 2.777(9) 1_455
Ge1 Li4 2.801(5) 7_565
Ge1 Li4 2.801(5) 7_564
Ge1 Li5 2.825(4) 7_564
Ge1 Li5 2.825(4) 7_565
Ge2 Ge2 2.5169(8) 5_566
Ge2 Li6A 2.610(13) .
Ge2 Li6B 2.684(19) .
Ge2 Li4 2.675(8) 1_455
Ge2 Li5 2.743(7) .
Ge2 Li1 2.757(5) 1_556
Ge2 Li1 2.757(5) .
Ge2 Li4 2.895(8) 5_666
Ge2 Li2 2.902(5) 7_566
Ge2 Li2 2.902(5) 7_565
Ge2 Li1 2.993(6) 5_565
Ge2 Li1 2.993(6) 5_566
Li1 Li3 2.570(13) 5_665
Li1 Li1 2.578(18) 5_565
Li1 Li4 2.602(6) 5_666
Li1 Li4 2.602(6) 5_665
Li1 Li2 2.753(13) 7_565
Li1 Ge2 2.757(5) 1_554
Li1 Ag1 2.788(9) 3
Li1 Ge2 2.993(6) 5_565
Li1 Ge2 2.993(6) 5_566
Li1 Ge1 2.992(9) 3
Li1 Li5 3.528(10) .
Li2 Li3 2.699(13) 7_565
Li2 Li3 2.733(13) .
Li2 Li5 2.747(7) 7_665
Li2 Li5 2.747(7) 7_664
Li2 Li1 2.753(13) 7_665
Li2 Ge1 2.777(9) 1_655
Li2 Li6B 2.796(15) 7_665
Li2 Li6B 2.796(15) 7_664
Li2 Ge2 2.902(5) 7_664
Li2 Ge2 2.902(5) 7_665
Li2 Li6A 2.972(15) 7_664
Li2 Li6A 2.972(15) 7_665
Li3 Li1 2.570(13) 5_665
Li3 Ge1 2.637(8) 7_665
Li3 Ge1 2.669(9) 1_655
Li3 Li2 2.699(13) 7_665
Li3 Li6A 2.741(15) 1_655
Li3 Li6A 2.741(15) 1_654
Li3 Li6B 3.01(2) 1_655
Li3 Li6B 3.01(2) 1_654
Li3 Li4 3.045(8) .
Li3 Li4 3.045(8) 1_554
Li3 Ge2 3.094(7) 1_655
Li4 Li1 2.602(6) 5_666
Li4 Li1 2.602(6) 5_665
Li4 Li6B 2.62(2) 7_665
Li4 Li5 2.664(10) .
Li4 Ge2 2.675(8) 1_655
Li4 Ge1 2.801(5) 7_665
Li4 Ge1 2.801(5) 7_666
Li4 Li6A 2.84(2) 7_665
Li4 Ge2 2.895(8) 5_666
Li4 Li3 3.045(8) 1_556
Li4 Li5 3.048(12) 5_666
Li5 Li6A 2.647(19) 7_665
Li5 Li2 2.747(7) 7_565
Li5 Li2 2.747(7) 7_566
Li5 Ag1 2.807(5) 3_556
Li5 Ag1 2.807(5) 3
Li5 Ge1 2.825(4) 7_666
Li5 Ge1 2.825(4) 7_665
Li5 Li6B 2.90(3) 7_665
Li5 Li4 3.048(12) 5_666
Li5 Li6B 3.17(3) .
Li6A Li5 2.647(19) 7_565
Li6A Ge1 2.624(7) 1_556
Li6A Li3 2.741(15) 1_455
Li6A Li3 2.741(15) 1_456
Li6A Li4 2.84(2) 7_565
Li6A Li2 2.972(15) 7_566
Li6A Li2 2.972(15) 7_565
Li6A Li6B 3.53(2) 7_565
Li6B Ge1 2.632(10) 1_556
Li6B Li4 2.62(2) 7_565
Li6B Li2 2.796(15) 7_566
Li6B Li2 2.796(15) 7_565
Li6B Li5 2.90(3) 7_565
Li6B Li3 3.01(2) 1_455
Li6B Li3 3.01(2) 1_456
Li6B Li3 3.32(3) 7_566
Li6B Li3 3.32(3) 7_565
